data_4129236
loop_
_publ_author_name
'Jenkins, David M.'
'Peters, Jonas C.'

_publ_section_title
;
 Spin-state tuning at pseudotetrahedral d(7) ions: examining the
 structural and magnetic phenomena of four-coordinate [BP3]CoII-X systems.
;
_journal_issue 19
_journal_name_full 'Journal of the American Chemical Society'
_journal_page_first 7148
_journal_page_last 7165
_journal_paper_doi 10.1021/ja045310m
_journal_volume 127
_journal_year 2005
_chemical_formula_sum 'C70 H62 B Co O P3'
_chemical_formula_weight 1081.85
_chemical_name_common '[PhBP3]CoOCPh3'
_space_group_IT_number 2
_space_group_name_Hall '-P 1'
_space_group_name_H-M_alt 'P -1'
_symmetry_cell_setting triclinic
_symmetry_space_group_name_H-M 'P -1'
_atom_sites_solution_hydrogens geom
_atom_sites_solution_primary direct
_atom_sites_solution_secondary difmap
_audit_creation_method SHELXL-97
_cell_angle_alpha 77.5290(10)
_cell_angle_beta 82.1430(10)
_cell_angle_gamma 88.6260(10)
_cell_formula_units_Z 4
_cell_length_a 12.9420(10)
_cell_length_b 20.8485(15)
_cell_length_c 21.5457(16)
_cell_measurement_reflns_used 7298
_cell_measurement_temperature 100
_cell_measurement_theta_max 28.11
_cell_measurement_theta_min 2.31
_cell_volume 5622.9(7)
_computing_cell_refinement 'SMART v5.054'
_computing_data_collection 'SMART and SAINT'
_computing_data_reduction 'SAINT v6.22'
_computing_molecular_graphics 'Diamond v2.1'
_computing_structure_refinement SHELXL-97
_computing_structure_solution SHELXS-97
_diffrn_ambient_temperature 100
_diffrn_measured_fraction_theta_full 0.921
_diffrn_measured_fraction_theta_max 0.921
_diffrn_radiation_monochromator graphite
_diffrn_radiation_source 'fine-focus sealed tube'
_diffrn_radiation_type MoK\a
_diffrn_radiation_wavelength 0.71073
_diffrn_reflns_av_R_equivalents 0.0703
_diffrn_reflns_av_sigmaI/netI 0.0609
_diffrn_reflns_limit_h_max 17
_diffrn_reflns_limit_h_min -17
_diffrn_reflns_limit_k_max 27
_diffrn_reflns_limit_k_min -27
_diffrn_reflns_limit_l_max 28
_diffrn_reflns_limit_l_min -28
_diffrn_reflns_number 117501
_diffrn_reflns_theta_full 28.45
_diffrn_reflns_theta_max 28.45
_diffrn_reflns_theta_min 1.54
_diffrn_standards_decay_% 0
_exptl_absorpt_coefficient_mu 0.436
_exptl_crystal_colour Blue/Purple
_exptl_crystal_density_diffrn 1.278
_exptl_crystal_density_method 'not measured'
_exptl_crystal_description Block
_exptl_crystal_F_000 2268
_exptl_crystal_size_max 0.33
_exptl_crystal_size_mid 0.30
_exptl_crystal_size_min 0.07
_refine_diff_density_max 1.169
_refine_diff_density_min -0.424
_refine_diff_density_rms 0.067
_refine_ls_extinction_method none
_refine_ls_goodness_of_fit_ref 1.406
_refine_ls_hydrogen_treatment 'Calculated positions and Uiso'
_refine_ls_matrix_type full
_refine_ls_number_parameters 1369
_refine_ls_number_reflns 26130
_refine_ls_number_restraints 0
_refine_ls_restrained_S_all 1.406
_refine_ls_R_factor_all 0.0797
_refine_ls_R_factor_gt 0.0457
_refine_ls_shift/su_max 0.023
_refine_ls_shift/su_mean 0.002
_refine_ls_structure_factor_coef Fsqd
_refine_ls_weighting_details 1/\s^2^(Fo^2^)
_refine_ls_weighting_scheme \s
_refine_ls_wR_factor_gt 0.0867
_refine_ls_wR_factor_ref 0.0930
_reflns_number_gt 17673
_reflns_number_total 26130
_reflns_threshold_expression >2sigma(I)
_cod_data_source_file ja045310msi20050202_055548.cif
_cod_data_source_block dmj49
_cod_depositor_comments
;
The following automatic conversions were performed:

data item '_symmetry_cell_setting' value 'Triclinic' was changed to
'triclinic' in accordance with the
/home/saulius/struct/COD-crude-data/automatic-downloads/DataCite-retrospective/ACS/depositions/lib/dictionaries/cif_core.dic
dictionary named 'cif_core.dic' version 2.4.2 last updated on
2011-04-26.

Automatic conversion script
Id: cif_fix_values 6909 2019-04-08 15:41:33Z antanas 
;
_cod_original_sg_symbol_H-M P-1
_cod_database_code 4129236

loop_
_symmetry_equiv_pos_as_xyz
'x, y, z'
'-x, -y, -z'

loop_
_atom_site_label
_atom_site_type_symbol
_atom_site_fract_x
_atom_site_fract_y
_atom_site_fract_z
_atom_site_U_iso_or_equiv
_atom_site_adp_type
_atom_site_occupancy
_atom_site_symmetry_multiplicity
_atom_site_calc_flag
_atom_site_refinement_flags
Co1A Co 0.83109(2) 0.850957(14) 0.228128(13) 0.01853(7) Uani 1 1 d .
P1A P 0.66094(4) 0.81906(3) 0.22106(3) 0.01936(12) Uani 1 1 d .
P2A P 0.79511(4) 0.84132(3) 0.34018(3) 0.01946(12) Uani 1 1 d .
P3A P 0.79728(4) 0.96616(3) 0.20720(3) 0.02103(13) Uani 1 1 d .
O1A O 0.95066(11) 0.80246(7) 0.21915(7) 0.0260(3) Uani 1 1 d .
B1A B 0.61028(19) 0.91777(12) 0.30104(12) 0.0211(5) Uani 1 1 d .
C1A C 0.50768(17) 0.94474(10) 0.34140(11) 0.0257(5) Uani 1 1 d .
C2A C 0.52212(19) 0.98154(11) 0.38636(11) 0.0343(6) Uani 1 1 d .
H2A H 0.5914 0.9931 0.3897 0.041 Uiso 1 1 calc R
C3A C 0.4416(2) 1.00225(12) 0.42636(13) 0.0443(7) Uani 1 1 d .
H3A H 0.4562 1.0283 0.4553 0.053 Uiso 1 1 calc R
C4A C 0.3419(2) 0.98549(13) 0.42440(14) 0.0512(8) Uani 1 1 d .
H4A H 0.2861 1.0000 0.4514 0.061 Uiso 1 1 calc R
C5A C 0.3228(2) 0.94763(14) 0.38311(14) 0.0519(8) Uani 1 1 d .
H5A H 0.2534 0.9346 0.3820 0.062 Uiso 1 1 calc R
C6A C 0.40483(19) 0.92787(12) 0.34229(13) 0.0402(6) Uani 1 1 d .
H6A H 0.3891 0.9016 0.3138 0.048 Uiso 1 1 calc R
C7A C 0.57512(16) 0.88251(10) 0.24487(10) 0.0224(5) Uani 1 1 d .
H7A1 H 0.5690 0.9173 0.2062 0.027 Uiso 1 1 calc R
H7A2 H 0.5049 0.8630 0.2604 0.027 Uiso 1 1 calc R
C8A C 0.66129(15) 0.86441(10) 0.35809(10) 0.0212(5) Uani 1 1 d .
H8A1 H 0.6181 0.8239 0.3691 0.025 Uiso 1 1 calc R
H8A2 H 0.6551 0.8833 0.3968 0.025 Uiso 1 1 calc R
C9A C 0.69221(16) 0.98043(10) 0.26824(10) 0.0230(5) Uani 1 1 d .
H9A1 H 0.7239 0.9933 0.3031 0.028 Uiso 1 1 calc R
H9A2 H 0.6509 1.0182 0.2489 0.028 Uiso 1 1 calc R
C10A C 0.61628(16) 0.79974(11) 0.15021(10) 0.0232(5) Uani 1 1 d .
C11A C 0.59125(16) 0.84929(12) 0.09995(10) 0.0283(5) Uani 1 1 d .
H11A H 0.5968 0.8940 0.1025 0.034 Uiso 1 1 calc R
C12A C 0.55818(18) 0.83394(13) 0.04607(11) 0.0379(6) Uani 1 1 d .
H12A H 0.5405 0.8680 0.0123 0.045 Uiso 1 1 calc R
C13A C 0.5511(2) 0.76876(14) 0.04177(12) 0.0422(7) Uani 1 1 d .
H13A H 0.5279 0.7581 0.0052 0.051 Uiso 1 1 calc R
C14A C 0.5777(2) 0.71955(13) 0.09058(12) 0.0399(6) Uani 1 1 d .
H14A H 0.5738 0.6750 0.0873 0.048 Uiso 1 1 calc R
C15A C 0.61019(17) 0.73453(12) 0.14416(11) 0.0307(6) Uani 1 1 d .
H15A H 0.6286 0.7001 0.1774 0.037 Uiso 1 1 calc R
C16A C 0.63016(16) 0.74383(10) 0.28149(10) 0.0212(5) Uani 1 1 d .
C17A C 0.53264(18) 0.72932(12) 0.31767(11) 0.0308(6) Uani 1 1 d .
H17A H 0.4768 0.7593 0.3107 0.037 Uiso 1 1 calc R
C18A C 0.5164(2) 0.67159(13) 0.36371(12) 0.0417(7) Uani 1 1 d .
H18A H 0.4500 0.6623 0.3887 0.050 Uiso 1 1 calc R
C19A C 0.5973(2) 0.62731(12) 0.37330(12) 0.0411(7) Uani 1 1 d .
H19A H 0.5859 0.5876 0.4047 0.049 Uiso 1 1 calc R
C20A C 0.6940(2) 0.64050(11) 0.33754(12) 0.0349(6) Uani 1 1 d .
H20A H 0.7491 0.6099 0.3441 0.042 Uiso 1 1 calc R
C21A C 0.71052(17) 0.69845(10) 0.29215(10) 0.0258(5) Uani 1 1 d .
H21A H 0.7775 0.7076 0.2678 0.031 Uiso 1 1 calc R
C22A C 0.81755(16) 0.76550(10) 0.39747(10) 0.0216(5) Uani 1 1 d .
C23A C 0.74181(18) 0.73815(11) 0.44796(10) 0.0272(5) Uani 1 1 d .
H23A H 0.6757 0.7586 0.4528 0.033 Uiso 1 1 calc R
C24A C 0.76227(19) 0.68124(11) 0.49132(11) 0.0323(6) Uani 1 1 d .
H24A H 0.7104 0.6630 0.5259 0.039 Uiso 1 1 calc R
C25A C 0.8569(2) 0.65137(12) 0.48439(12) 0.0371(6) Uani 1 1 d .
H25A H 0.8707 0.6124 0.5141 0.045 Uiso 1 1 calc R
C26A C 0.9325(2) 0.67758(12) 0.43441(12) 0.0380(6) Uani 1 1 d .
H26A H 0.9982 0.6565 0.4297 0.046 Uiso 1 1 calc R
C27A C 0.91316(18) 0.73456(11) 0.39108(11) 0.0303(5) Uani 1 1 d .
H27A H 0.9656 0.7525 0.3568 0.036 Uiso 1 1 calc R
C28A C 0.87684(16) 0.89972(10) 0.36383(10) 0.0235(5) Uani 1 1 d .
C29A C 0.97945(19) 0.90478(13) 0.33516(13) 0.0440(7) Uani 1 1 d .
H29A H 1.0032 0.8782 0.3055 0.053 Uiso 1 1 calc R
C30A C 1.0482(2) 0.94792(16) 0.34891(15) 0.0589(8) Uani 1 1 d .
H30A H 1.1181 0.9515 0.3283 0.071 Uiso 1 1 calc R
C31A C 1.0140(2) 0.98563(14) 0.39290(15) 0.0530(8) Uani 1 1 d .
H31A H 1.0614 1.0141 0.4038 0.064 Uiso 1 1 calc R
C32A C 0.9124(2) 0.98228(12) 0.42088(13) 0.0423(7) Uani 1 1 d .
H32A H 0.8887 1.0095 0.4500 0.051 Uiso 1 1 calc R
C33A C 0.84375(19) 0.93895(11) 0.40657(11) 0.0335(6) Uani 1 1 d .
H33A H 0.7733 0.9363 0.4264 0.040 Uiso 1 1 calc R
C34A C 0.90741(16) 1.01983(10) 0.20729(10) 0.0223(5) Uani 1 1 d .
C35A C 1.00161(17) 1.01000(11) 0.17116(11) 0.0299(5) Uani 1 1 d .
H35A H 1.0058 0.9777 0.1459 0.036 Uiso 1 1 calc R
C36A C 1.08965(18) 1.04665(12) 0.17139(11) 0.0348(6) Uani 1 1 d .
H36A H 1.1538 1.0388 0.1470 0.042 Uiso 1 1 calc R
C37A C 1.08389(19) 1.09464(12) 0.20711(11) 0.0342(6) Uani 1 1 d .
H37A H 1.1440 1.1196 0.2077 0.041 Uiso 1 1 calc R
C38A C 0.99053(18) 1.10593(11) 0.24180(12) 0.0334(6) Uani 1 1 d .
H38A H 0.9859 1.1397 0.2655 0.040 Uiso 1 1 calc R
C39A C 0.90286(17) 1.06850(11) 0.24257(11) 0.0285(5) Uani 1 1 d .
H39A H 0.8392 1.0763 0.2675 0.034 Uiso 1 1 calc R
C40A C 0.75613(16) 1.00340(10) 0.12932(10) 0.0224(5) Uani 1 1 d .
C41A C 0.78205(18) 0.97382(11) 0.07795(10) 0.0305(5) Uani 1 1 d .
H41A H 0.8171 0.9328 0.0840 0.037 Uiso 1 1 calc R
C42A C 0.75757(19) 1.00312(12) 0.01750(11) 0.0376(6) Uani 1 1 d .
H42A H 0.7760 0.9821 -0.0174 0.045 Uiso 1 1 calc R
C43A C 0.70657(19) 1.06262(12) 0.00805(11) 0.0370(6) Uani 1 1 d .
H43A H 0.6896 1.0826 -0.0332 0.044 Uiso 1 1 calc R
C44A C 0.6805(2) 1.09281(13) 0.05884(12) 0.0440(7) Uani 1 1 d .
H44A H 0.6459 1.1340 0.0526 0.053 Uiso 1 1 calc R
C45A C 0.7045(2) 1.06325(12) 0.11894(12) 0.0376(6) Uani 1 1 d .
H45A H 0.6855 1.0842 0.1538 0.045 Uiso 1 1 calc R
C46A C 1.01675(17) 0.78279(11) 0.16981(10) 0.0260(5) Uani 1 1 d .
C47A C 0.97700(17) 0.81097(11) 0.10531(10) 0.0255(5) Uani 1 1 d .
C48A C 0.88404(17) 0.78628(12) 0.09388(11) 0.0303(6) Uani 1 1 d .
H48A H 0.8474 0.7530 0.1260 0.036 Uiso 1 1 calc R
C49A C 0.84395(18) 0.80883(12) 0.03727(11) 0.0344(6) Uani 1 1 d .
H49A H 0.7807 0.7909 0.0304 0.041 Uiso 1 1 calc R
C50A C 0.8964(2) 0.85803(13) -0.00991(11) 0.0376(6) Uani 1 1 d .
H50A H 0.8696 0.8735 -0.0493 0.045 Uiso 1 1 calc R
C51A C 0.98733(19) 0.88410(12) 0.00093(11) 0.0333(6) Uani 1 1 d .
H51A H 1.0226 0.9183 -0.0307 0.040 Uiso 1 1 calc R
C52A C 1.02770(18) 0.86038(11) 0.05816(10) 0.0284(5) Uani 1 1 d .
H52A H 1.0909 0.8783 0.0650 0.034 Uiso 1 1 calc R
C53A C 1.01644(16) 0.70686(11) 0.18225(10) 0.0256(5) Uani 1 1 d .
C54A C 1.04522(19) 0.67350(12) 0.13327(12) 0.0356(6) Uani 1 1 d .
H54A H 1.0661 0.6979 0.0909 0.043 Uiso 1 1 calc R
C55A C 1.0441(2) 0.60534(13) 0.14476(13) 0.0427(7) Uani 1 1 d .
H55A H 1.0641 0.5836 0.1106 0.051 Uiso 1 1 calc R
C56A C 1.01381(19) 0.56935(12) 0.20610(13) 0.0416(7) Uani 1 1 d .
H56A H 1.0113 0.5227 0.2142 0.050 Uiso 1 1 calc R
C57A C 0.98729(19) 0.60137(12) 0.25532(12) 0.0396(6) Uani 1 1 d .
H57A H 0.9676 0.5768 0.2977 0.048 Uiso 1 1 calc R
C58A C 0.98909(17) 0.66982(11) 0.24328(11) 0.0300(5) Uani 1 1 d .
H58A H 0.9711 0.6913 0.2779 0.036 Uiso 1 1 calc R
C59A C 1.12846(17) 0.80739(11) 0.17082(10) 0.0274(5) Uani 1 1 d .
C60A C 1.21806(19) 0.77651(12) 0.14882(12) 0.0394(6) Uani 1 1 d .
H60A H 1.2123 0.7384 0.1321 0.047 Uiso 1 1 calc R
C61A C 1.31654(19) 0.80107(14) 0.15108(13) 0.0468(7) Uani 1 1 d .
H61A H 1.3772 0.7789 0.1368 0.056 Uiso 1 1 calc R
C62A C 1.3265(2) 0.85656(15) 0.17363(13) 0.0462(7) Uani 1 1 d .
H62A H 1.3937 0.8733 0.1746 0.055 Uiso 1 1 calc R
C63A C 1.2388(2) 0.88817(15) 0.19497(13) 0.0473(7) Uani 1 1 d .
H63A H 1.2452 0.9271 0.2104 0.057 Uiso 1 1 calc R
C64A C 1.14102(19) 0.86308(13) 0.19394(12) 0.0374(6) Uani 1 1 d .
H64A H 1.0809 0.8849 0.2096 0.045 Uiso 1 1 calc R
C65A C 0.2197(2) 0.72994(15) 0.34366(14) 0.0500(8) Uani 1 1 d .
H65A H 0.2254 0.7347 0.2985 0.060 Uiso 1 1 calc R
C66A C 0.2160(2) 0.78353(15) 0.36979(15) 0.0612(9) Uani 1 1 d .
H66A H 0.2176 0.8261 0.3427 0.073 Uiso 1 1 calc R
C67A C 0.2098(3) 0.77721(16) 0.43518(17) 0.0733(10) Uani 1 1 d .
H67A H 0.2088 0.8153 0.4527 0.088 Uiso 1 1 calc R
C68A C 0.2050(2) 0.71642(16) 0.47479(14) 0.0522(8) Uani 1 1 d .
H68A H 0.1994 0.7119 0.5200 0.063 Uiso 1 1 calc R
C69A C 0.2082(2) 0.66224(15) 0.44863(15) 0.0573(8) Uani 1 1 d .
H69A H 0.2056 0.6196 0.4756 0.069 Uiso 1 1 calc R
C70A C 0.2154(3) 0.66925(15) 0.38286(15) 0.0648(9) Uani 1 1 d .
H70A H 0.2173 0.6313 0.3650 0.078 Uiso 1 1 calc R
Co1B Co 0.43681(2) 0.644610(14) 0.766518(13) 0.01834(7) Uani 1 1 d .
P1B P 0.26450(4) 0.68178(3) 0.77256(3) 0.01911(12) Uani 1 1 d .
P2B P 0.45087(4) 0.65116(3) 0.65414(3) 0.01866(12) Uani 1 1 d .
P3B P 0.39206(4) 0.53135(3) 0.78956(3) 0.02009(12) Uani 1 1 d .
O1B O 0.54706(11) 0.69327(7) 0.77730(7) 0.0296(4) Uani 1 1 d .
B1B B 0.24839(18) 0.58330(11) 0.69310(11) 0.0186(5) Uani 1 1 d .
C1B C 0.16205(16) 0.55646(10) 0.65543(10) 0.0201(5) Uani 1 1 d .
C2B C 0.19378(18) 0.51936(10) 0.60947(10) 0.0262(5) Uani 1 1 d .
H2B H 0.2655 0.5085 0.6023 0.031 Uiso 1 1 calc R
C3B C 0.12589(19) 0.49759(11) 0.57382(11) 0.0329(6) Uani 1 1 d .
H3B H 0.1511 0.4720 0.5435 0.040 Uiso 1 1 calc R
C4B C 0.02144(19) 0.51338(11) 0.58265(12) 0.0344(6) Uani 1 1 d .
H4B H -0.0260 0.4985 0.5588 0.041 Uiso 1 1 calc R
C5B C -0.01266(19) 0.55078(11) 0.62621(12) 0.0353(6) Uani 1 1 d .
H5B H -0.0841 0.5627 0.6320 0.042 Uiso 1 1 calc R
C6B C 0.05601(17) 0.57132(11) 0.66197(11) 0.0278(5) Uani 1 1 d .
H6B H 0.0297 0.5967 0.6923 0.033 Uiso 1 1 calc R
C7B C 0.18939(15) 0.62155(10) 0.74794(10) 0.0206(5) Uani 1 1 d .
H7B1 H 0.1642 0.5878 0.7866 0.025 Uiso 1 1 calc R
H7B2 H 0.1272 0.6438 0.7314 0.025 Uiso 1 1 calc R
C8B C 0.32400(15) 0.63448(10) 0.63550(9) 0.0200(5) Uani 1 1 d .
H8B1 H 0.2868 0.6767 0.6250 0.024 Uiso 1 1 calc R
H8B2 H 0.3336 0.6159 0.5965 0.024 Uiso 1 1 calc R
C9B C 0.31825(16) 0.51898(10) 0.72680(10) 0.0200(5) Uani 1 1 d .
H9B1 H 0.3677 0.5061 0.6924 0.024 Uiso 1 1 calc R
H9B2 H 0.2698 0.4816 0.7451 0.024 Uiso 1 1 calc R
C10B C 0.18698(16) 0.70153(11) 0.84348(10) 0.0221(5) Uani 1 1 d .
C11B C 0.14455(16) 0.65163(12) 0.89386(10) 0.0270(5) Uani 1 1 d .
H11B H 0.1555 0.6070 0.8912 0.032 Uiso 1 1 calc R
C12B C 0.08616(18) 0.66673(13) 0.94809(11) 0.0341(6) Uani 1 1 d .
H12B H 0.0576 0.6325 0.9824 0.041 Uiso 1 1 calc R
C13B C 0.06986(18) 0.73168(13) 0.95203(11) 0.0377(6) Uani 1 1 d .
H13B H 0.0297 0.7420 0.9889 0.045 Uiso 1 1 calc R
C14B C 0.11173(19) 0.78108(13) 0.90273(12) 0.0379(6) Uani 1 1 d .
H14B H 0.1005 0.8256 0.9055 0.045 Uiso 1 1 calc R
C15B C 0.17022(17) 0.76642(11) 0.84899(11) 0.0304(5) Uani 1 1 d .
H15B H 0.1994 0.8011 0.8153 0.036 Uiso 1 1 calc R
C16B C 0.26207(16) 0.75833(10) 0.71272(10) 0.0204(5) Uani 1 1 d .
C17B C 0.18217(17) 0.77653(11) 0.67559(11) 0.0279(5) Uani 1 1 d .
H17B H 0.1227 0.7489 0.6817 0.033 Uiso 1 1 calc R
C18B C 0.1888(2) 0.83483(12) 0.62970(12) 0.0370(6) Uani 1 1 d .
H18B H 0.1345 0.8467 0.6039 0.044 Uiso 1 1 calc R
C19B C 0.2745(2) 0.87572(12) 0.62160(12) 0.0355(6) Uani 1 1 d .
H19B H 0.2791 0.9155 0.5900 0.043 Uiso 1 1 calc R
C20B C 0.35295(18) 0.85909(11) 0.65884(11) 0.0306(6) Uani 1 1 d .
H20B H 0.4110 0.8877 0.6537 0.037 Uiso 1 1 calc R
C21B C 0.34734(16) 0.80051(10) 0.70400(10) 0.0245(5) Uani 1 1 d .
H21B H 0.4022 0.7889 0.7294 0.029 Uiso 1 1 calc R
C22B C 0.49940(16) 0.72744(10) 0.60039(10) 0.0207(5) Uani 1 1 d .
C23B C 0.44786(18) 0.75940(11) 0.54980(10) 0.0289(5) Uani 1 1 d .
H23B H 0.3872 0.7402 0.5409 0.035 Uiso 1 1 calc R
C24B C 0.48507(19) 0.81942(11) 0.51218(11) 0.0346(6) Uani 1 1 d .
H24B H 0.4500 0.8412 0.4776 0.041 Uiso 1 1 calc R
C25B C 0.5726(2) 0.84689(12) 0.52535(12) 0.0386(6) Uani 1 1 d .
H25B H 0.5969 0.8885 0.5005 0.046 Uiso 1 1 calc R
C26B C 0.6259(2) 0.81490(13) 0.57420(12) 0.0407(7) Uani 1 1 d .
H26B H 0.6876 0.8338 0.5821 0.049 Uiso 1 1 calc R
C27B C 0.58907(18) 0.75503(11) 0.61175(11) 0.0304(5) Uani 1 1 d .
H27B H 0.6257 0.7329 0.6454 0.036 Uiso 1 1 calc R
C28B C 0.53995(16) 0.59091(10) 0.62563(10) 0.0217(5) Uani 1 1 d .
C29B C 0.62263(17) 0.56886(12) 0.65886(11) 0.0311(6) Uani 1 1 d .
H29B H 0.6308 0.5843 0.6963 0.037 Uiso 1 1 calc R
C30B C 0.69407(19) 0.52430(13) 0.63826(13) 0.0423(7) Uani 1 1 d .
H30B H 0.7499 0.5089 0.6619 0.051 Uiso 1 1 calc R
C31B C 0.6832(2) 0.50270(12) 0.58352(13) 0.0441(7) Uani 1 1 d .
H31B H 0.7321 0.4726 0.5690 0.053 Uiso 1 1 calc R
C32B C 0.6023(2) 0.52451(12) 0.54989(13) 0.0421(7) Uani 1 1 d .
H32B H 0.5952 0.5095 0.5120 0.051 Uiso 1 1 calc R
C33B C 0.53085(18) 0.56805(11) 0.57062(11) 0.0322(6) Uani 1 1 d .
H33B H 0.4747 0.5826 0.5470 0.039 Uiso 1 1 calc R
C34B C 0.50221(16) 0.47461(10) 0.79266(10) 0.0221(5) Uani 1 1 d .
C35B C 0.58269(18) 0.48678(12) 0.82572(11) 0.0326(6) Uani 1 1 d .
H35B H 0.5761 0.5215 0.8482 0.039 Uiso 1 1 calc R
C36B C 0.67215(19) 0.44880(13) 0.82607(12) 0.0386(6) Uani 1 1 d .
H36B H 0.7270 0.4581 0.8480 0.046 Uiso 1 1 calc R
C37B C 0.68140(18) 0.39730(12) 0.79437(12) 0.0369(6) Uani 1 1 d .
H37B H 0.7429 0.3715 0.7941 0.044 Uiso 1 1 calc R
C38B C 0.60113(18) 0.38383(11) 0.76335(12) 0.0356(6) Uani 1 1 d .
H38B H 0.6066 0.3478 0.7426 0.043 Uiso 1 1 calc R
C39B C 0.51242(17) 0.42232(11) 0.76216(11) 0.0303(5) Uani 1 1 d .
H39B H 0.4579 0.4127 0.7401 0.036 Uiso 1 1 calc R
C40B C 0.31315(16) 0.49805(10) 0.86689(10) 0.0222(5) Uani 1 1 d .
C41B C 0.32506(18) 0.52458(12) 0.91891(11) 0.0313(6) Uani 1 1 d .
H41B H 0.3698 0.5615 0.9132 0.038 Uiso 1 1 calc R
C42B C 0.27263(19) 0.49814(13) 0.97954(11) 0.0381(6) Uani 1 1 d .
H42B H 0.2815 0.5170 1.0149 0.046 Uiso 1 1 calc R
C43B C 0.20804(19) 0.44472(13) 0.98816(12) 0.0406(7) Uani 1 1 d .
H43B H 0.1719 0.4267 1.0295 0.049 Uiso 1 1 calc R
C44B C 0.1958(2) 0.41738(14) 0.93681(13) 0.0509(8) Uani 1 1 d .
H44B H 0.1514 0.3803 0.9428 0.061 Uiso 1 1 calc R
C45B C 0.2480(2) 0.44393(13) 0.87634(12) 0.0420(7) Uani 1 1 d .
H45B H 0.2390 0.4249 0.8411 0.050 Uiso 1 1 calc R
C46B C 0.58894(19) 0.71224(11) 0.82635(10) 0.0311(6) Uani 1 1 d .
C47B C 0.52210(18) 0.68599(11) 0.89101(11) 0.0292(5) Uani 1 1 d .
C48B C 0.42356(18) 0.71265(13) 0.90213(11) 0.0353(6) Uani 1 1 d .
H48B H 0.4001 0.7459 0.8696 0.042 Uiso 1 1 calc R
C49B C 0.35892(19) 0.69216(13) 0.95921(12) 0.0379(6) Uani 1 1 d .
H49B H 0.2921 0.7113 0.9657 0.045 Uiso 1 1 calc R
C50B C 0.3920(2) 0.64331(13) 1.00728(12) 0.0406(7) Uani 1 1 d .
H50B H 0.3486 0.6297 1.0471 0.049 Uiso 1 1 calc R
C51B C 0.4883(2) 0.61474(12) 0.99659(12) 0.0366(6) Uani 1 1 d .
H51B H 0.5103 0.5802 1.0285 0.044 Uiso 1 1 calc R
C52B C 0.55301(19) 0.63653(12) 0.93898(11) 0.0327(6) Uani 1 1 d .
H52B H 0.6197 0.6171 0.9324 0.039 Uiso 1 1 calc R
C53B C 0.59457(18) 0.78834(12) 0.81349(11) 0.0312(6) Uani 1 1 d .
C54B C 0.5985(2) 0.82232(14) 0.86255(13) 0.0495(7) Uani 1 1 d .
H54B H 0.5969 0.7985 0.9055 0.059 Uiso 1 1 calc R
C55B C 0.6047(2) 0.89078(14) 0.84907(14) 0.0557(8) Uani 1 1 d .
H55B H 0.6071 0.9128 0.8831 0.067 Uiso 1 1 calc R
C56B C 0.6075(2) 0.92673(14) 0.78745(14) 0.0478(7) Uani 1 1 d .
H56B H 0.6109 0.9733 0.7787 0.057 Uiso 1 1 calc R
C57B C 0.60533(19) 0.89413(13) 0.73866(13) 0.0415(6) Uani 1 1 d .
H57B H 0.6074 0.9183 0.6958 0.050 Uiso 1 1 calc R
C58B C 0.60006(17) 0.82581(12) 0.75163(11) 0.0321(6) Uani 1 1 d .
H58B H 0.6002 0.8043 0.7170 0.039 Uiso 1 1 calc R
C59B C 0.70183(18) 0.68578(12) 0.82681(11) 0.0306(6) Uani 1 1 d .
C60B C 0.7782(2) 0.71299(13) 0.85374(13) 0.0471(7) Uani 1 1 d .
H60B H 0.7618 0.7499 0.8725 0.057 Uiso 1 1 calc R
C61B C 0.8775(2) 0.68647(16) 0.85319(15) 0.0568(9) Uani 1 1 d .
H61B H 0.9287 0.7059 0.8711 0.068 Uiso 1 1 calc R
C62B C 0.9030(2) 0.63315(17) 0.82754(13) 0.0554(8) Uani 1 1 d .
H62B H 0.9710 0.6151 0.8280 0.066 Uiso 1 1 calc R
C63B C 0.8295(2) 0.60591(16) 0.80103(13) 0.0566(8) Uani 1 1 d .
H63B H 0.8464 0.5686 0.7830 0.068 Uiso 1 1 calc R
C64B C 0.73014(19) 0.63262(14) 0.80040(12) 0.0438(7) Uani 1 1 d .
H64B H 0.6804 0.6135 0.7811 0.053 Uiso 1 1 calc R
C65B C 0.9479(2) 0.80376(18) 0.54608(14) 0.0561(8) Uani 1 1 d .
H65B H 0.9762 0.8101 0.5021 0.067 Uiso 1 1 calc R
C66B C 0.9082(2) 0.85627(14) 0.57057(13) 0.0494(7) Uani 1 1 d .
H66B H 0.9089 0.8989 0.5437 0.059 Uiso 1 1 calc R
C67B C 0.8671(2) 0.84660(13) 0.63454(13) 0.0448(7) Uani 1 1 d .
H67B H 0.8406 0.8828 0.6519 0.054 Uiso 1 1 calc R
C68B C 0.86437(19) 0.78506(14) 0.67291(13) 0.0430(7) Uani 1 1 d .
H68B H 0.8350 0.7781 0.7167 0.052 Uiso 1 1 calc R
C69B C 0.9046(2) 0.73340(14) 0.64745(16) 0.0539(8) Uani 1 1 d .
H69B H 0.9030 0.6905 0.6739 0.065 Uiso 1 1 calc R
C70B C 0.9469(2) 0.74300(17) 0.58444(17) 0.0596(9) Uani 1 1 d .
H70B H 0.9757 0.7070 0.5675 0.072 Uiso 1 1 calc R

loop_
_atom_site_aniso_label
_atom_site_aniso_U_11
_atom_site_aniso_U_22
_atom_site_aniso_U_33
_atom_site_aniso_U_23
_atom_site_aniso_U_13
_atom_site_aniso_U_12
Co1A 0.01615(15) 0.02173(16) 0.01731(15) -0.00391(12) -0.00154(12) 0.00152(12)
P1A 0.0177(3) 0.0230(3) 0.0181(3) -0.0055(2) -0.0032(2) 0.0010(2)
P2A 0.0179(3) 0.0219(3) 0.0186(3) -0.0042(2) -0.0032(2) 0.0012(2)
P3A 0.0213(3) 0.0216(3) 0.0201(3) -0.0032(2) -0.0046(2) 0.0019(2)
O1A 0.0199(8) 0.0318(9) 0.0251(9) -0.0053(7) -0.0011(6) 0.0061(7)
B1A 0.0190(13) 0.0207(13) 0.0247(14) -0.0071(11) -0.0035(10) 0.0036(10)
C1A 0.0245(13) 0.0207(12) 0.0309(13) -0.0041(10) -0.0039(10) 0.0035(9)
C2A 0.0379(15) 0.0270(13) 0.0367(15) -0.0073(11) -0.0008(12) 0.0096(11)
C3A 0.0554(19) 0.0326(15) 0.0416(16) -0.0090(13) 0.0042(14) 0.0126(13)
C4A 0.0457(19) 0.0462(18) 0.058(2) -0.0165(15) 0.0130(15) 0.0128(14)
C5A 0.0282(15) 0.064(2) 0.062(2) -0.0155(17) 0.0028(13) 0.0076(14)
C6A 0.0320(15) 0.0428(16) 0.0477(17) -0.0164(13) -0.0027(12) 0.0055(12)
C7A 0.0180(11) 0.0224(12) 0.0258(12) -0.0029(10) -0.0040(9) 0.0030(9)
C8A 0.0186(11) 0.0259(12) 0.0204(12) -0.0088(9) -0.0015(9) 0.0005(9)
C9A 0.0259(12) 0.0223(12) 0.0213(12) -0.0062(9) -0.0040(9) 0.0062(9)
C10A 0.0177(11) 0.0345(13) 0.0183(11) -0.0079(10) -0.0018(9) -0.0022(10)
C11A 0.0224(12) 0.0390(14) 0.0237(13) -0.0081(11) -0.0014(10) -0.0022(10)
C12A 0.0326(14) 0.0566(18) 0.0223(13) -0.0015(12) -0.0068(11) -0.0022(12)
C13A 0.0473(17) 0.0585(19) 0.0257(14) -0.0174(13) -0.0070(12) -0.0124(14)
C14A 0.0496(17) 0.0439(16) 0.0323(15) -0.0191(13) -0.0076(12) -0.0078(13)
C15A 0.0329(14) 0.0355(14) 0.0263(13) -0.0105(11) -0.0069(10) -0.0005(11)
C16A 0.0241(12) 0.0217(12) 0.0202(12) -0.0081(9) -0.0053(9) -0.0029(9)
C17A 0.0262(13) 0.0326(14) 0.0339(14) -0.0103(11) 0.0004(11) -0.0033(10)
C18A 0.0398(16) 0.0409(16) 0.0392(16) -0.0069(13) 0.0127(12) -0.0160(13)
C19A 0.0612(19) 0.0262(14) 0.0331(15) 0.0008(11) -0.0060(13) -0.0094(13)
C20A 0.0449(16) 0.0234(13) 0.0385(15) -0.0054(11) -0.0148(12) 0.0000(11)
C21A 0.0283(13) 0.0243(12) 0.0268(13) -0.0077(10) -0.0073(10) -0.0016(10)
C22A 0.0263(12) 0.0215(12) 0.0188(11) -0.0063(9) -0.0070(9) 0.0018(9)
C23A 0.0287(13) 0.0271(13) 0.0259(13) -0.0071(10) -0.0019(10) 0.0037(10)
C24A 0.0445(16) 0.0264(13) 0.0240(13) -0.0019(10) -0.0032(11) -0.0017(11)
C25A 0.0588(18) 0.0253(13) 0.0288(14) -0.0027(11) -0.0174(13) 0.0065(12)
C26A 0.0381(15) 0.0405(16) 0.0384(16) -0.0097(13) -0.0157(12) 0.0156(12)
C27A 0.0294(13) 0.0353(14) 0.0265(13) -0.0060(11) -0.0061(10) 0.0044(11)
C28A 0.0226(12) 0.0236(12) 0.0238(12) 0.0001(10) -0.0100(9) -0.0005(9)
C29A 0.0299(15) 0.0539(18) 0.0511(18) -0.0151(14) -0.0079(13) -0.0060(13)
C30A 0.0371(17) 0.073(2) 0.066(2) -0.0078(18) -0.0138(15) -0.0171(16)
C31A 0.054(2) 0.0421(17) 0.066(2) -0.0022(15) -0.0324(17) -0.0180(14)
C32A 0.0556(19) 0.0297(15) 0.0462(17) -0.0081(12) -0.0232(14) 0.0030(13)
C33A 0.0341(14) 0.0312(14) 0.0385(15) -0.0094(12) -0.0129(11) 0.0002(11)
C34A 0.0233(12) 0.0222(12) 0.0203(12) 0.0003(9) -0.0071(9) 0.0011(9)
C35A 0.0294(13) 0.0329(14) 0.0278(13) -0.0067(11) -0.0046(10) -0.0010(11)
C36A 0.0268(14) 0.0451(16) 0.0288(14) -0.0033(12) 0.0020(11) -0.0011(11)
C37A 0.0306(14) 0.0332(14) 0.0381(15) -0.0012(12) -0.0108(11) -0.0087(11)
C38A 0.0333(14) 0.0279(14) 0.0426(15) -0.0113(11) -0.0126(12) 0.0018(11)
C39A 0.0245(13) 0.0260(13) 0.0355(14) -0.0069(11) -0.0065(10) 0.0037(10)
C40A 0.0205(12) 0.0220(12) 0.0234(12) -0.0004(9) -0.0048(9) -0.0020(9)
C41A 0.0331(14) 0.0316(14) 0.0242(13) -0.0020(11) -0.0025(10) 0.0051(11)
C42A 0.0427(16) 0.0471(17) 0.0219(13) -0.0071(12) -0.0021(11) 0.0036(13)
C43A 0.0375(15) 0.0463(16) 0.0230(13) 0.0064(12) -0.0106(11) -0.0019(12)
C44A 0.0575(18) 0.0366(15) 0.0379(16) -0.0014(13) -0.0194(13) 0.0129(13)
C45A 0.0545(17) 0.0334(14) 0.0276(14) -0.0081(11) -0.0138(12) 0.0106(12)
C46A 0.0290(13) 0.0270(13) 0.0197(12) -0.0021(10) -0.0006(10) 0.0027(10)
C47A 0.0255(13) 0.0274(13) 0.0220(12) -0.0063(10) 0.0026(9) 0.0081(10)
C48A 0.0260(13) 0.0393(15) 0.0231(13) -0.0059(11) 0.0031(10) 0.0070(11)
C49A 0.0263(13) 0.0489(16) 0.0289(14) -0.0128(12) -0.0011(11) 0.0094(12)
C50A 0.0412(16) 0.0487(17) 0.0222(13) -0.0076(12) -0.0056(11) 0.0221(13)
C51A 0.0371(15) 0.0330(14) 0.0249(13) -0.0022(11) 0.0052(11) 0.0107(11)
C52A 0.0284(13) 0.0293(13) 0.0245(13) -0.0048(10) 0.0046(10) 0.0066(10)
C53A 0.0215(12) 0.0312(13) 0.0230(12) -0.0037(10) -0.0028(9) 0.0035(10)
C54A 0.0418(15) 0.0375(15) 0.0275(14) -0.0071(11) -0.0058(11) 0.0111(12)
C55A 0.0519(17) 0.0404(16) 0.0405(16) -0.0160(13) -0.0134(13) 0.0147(13)
C56A 0.0398(16) 0.0281(14) 0.0550(18) -0.0044(13) -0.0074(13) 0.0053(12)
C57A 0.0396(16) 0.0341(15) 0.0373(15) 0.0044(12) 0.0023(12) 0.0034(12)
C58A 0.0267(13) 0.0347(14) 0.0259(13) -0.0046(11) 0.0020(10) 0.0041(11)
C59A 0.0247(13) 0.0298(13) 0.0223(12) 0.0061(10) -0.0024(10) 0.0016(10)
C60A 0.0327(15) 0.0328(15) 0.0445(16) 0.0030(12) 0.0043(12) 0.0046(12)
C61A 0.0219(14) 0.0500(18) 0.0545(18) 0.0127(15) 0.0040(12) 0.0093(12)
C62A 0.0287(15) 0.063(2) 0.0409(17) 0.0076(14) -0.0122(12) -0.0080(14)
C63A 0.0364(16) 0.067(2) 0.0401(16) -0.0137(15) -0.0072(13) -0.0107(14)
C64A 0.0278(14) 0.0510(17) 0.0349(15) -0.0129(13) -0.0036(11) 0.0007(12)
C65A 0.0441(17) 0.057(2) 0.0391(17) 0.0019(15) 0.0061(13) 0.0151(14)
C66A 0.078(2) 0.0460(19) 0.050(2) 0.0104(16) -0.0074(17) -0.0062(17)
C67A 0.109(3) 0.053(2) 0.061(2) -0.0123(18) -0.022(2) -0.008(2)
C68A 0.0391(17) 0.072(2) 0.0414(18) 0.0035(16) -0.0154(13) -0.0014(15)
C69A 0.059(2) 0.0486(19) 0.051(2) 0.0133(16) -0.0022(15) 0.0074(15)
C70A 0.084(2) 0.050(2) 0.053(2) -0.0036(16) 0.0049(17) 0.0185(17)
Co1B 0.01639(15) 0.02331(16) 0.01574(15) -0.00496(12) -0.00236(11) 0.00008(12)
P1B 0.0178(3) 0.0227(3) 0.0177(3) -0.0066(2) -0.0017(2) -0.0001(2)
P2B 0.0171(3) 0.0221(3) 0.0168(3) -0.0056(2) 0.0002(2) -0.0010(2)
P3B 0.0183(3) 0.0229(3) 0.0182(3) -0.0033(2) -0.0014(2) 0.0008(2)
O1B 0.0242(9) 0.0354(10) 0.0300(9) -0.0071(7) -0.0061(7) -0.0038(7)
B1B 0.0184(13) 0.0189(13) 0.0192(13) -0.0054(10) -0.0025(10) -0.0005(10)
C1B 0.0235(12) 0.0150(11) 0.0201(11) 0.0002(9) -0.0033(9) -0.0020(9)
C2B 0.0292(13) 0.0233(12) 0.0247(13) -0.0016(10) -0.0039(10) -0.0049(10)
C3B 0.0477(16) 0.0271(13) 0.0250(13) -0.0056(11) -0.0066(11) -0.0094(11)
C4B 0.0411(16) 0.0288(14) 0.0354(15) -0.0007(11) -0.0204(12) -0.0101(11)
C5B 0.0280(14) 0.0337(14) 0.0454(16) -0.0032(12) -0.0169(12) -0.0021(11)
C6B 0.0275(13) 0.0255(13) 0.0309(13) -0.0052(10) -0.0073(10) -0.0015(10)
C7B 0.0167(11) 0.0241(12) 0.0211(12) -0.0048(9) -0.0022(9) -0.0019(9)
C8B 0.0202(11) 0.0227(12) 0.0182(11) -0.0071(9) -0.0027(9) 0.0005(9)
C9B 0.0212(11) 0.0197(11) 0.0189(11) -0.0043(9) -0.0009(9) -0.0028(9)
C10B 0.0180(11) 0.0306(13) 0.0194(12) -0.0091(10) -0.0035(9) 0.0038(9)
C11B 0.0235(12) 0.0361(14) 0.0228(12) -0.0078(11) -0.0056(10) 0.0036(10)
C12B 0.0294(14) 0.0496(17) 0.0202(13) -0.0029(11) -0.0004(10) 0.0026(12)
C13B 0.0351(15) 0.0554(18) 0.0247(14) -0.0177(13) 0.0002(11) 0.0147(13)
C14B 0.0446(16) 0.0399(16) 0.0317(15) -0.0169(12) -0.0007(12) 0.0098(12)
C15B 0.0320(14) 0.0339(14) 0.0269(13) -0.0120(11) -0.0015(10) 0.0025(11)
C16B 0.0207(11) 0.0212(12) 0.0205(11) -0.0090(9) -0.0003(9) 0.0048(9)
C17B 0.0270(13) 0.0279(13) 0.0317(14) -0.0095(11) -0.0097(10) 0.0038(10)
C18B 0.0447(16) 0.0347(15) 0.0362(15) -0.0100(12) -0.0205(12) 0.0154(12)
C19B 0.0473(16) 0.0240(13) 0.0323(14) -0.0025(11) -0.0021(12) 0.0061(12)
C20B 0.0306(14) 0.0248(13) 0.0347(14) -0.0071(11) 0.0032(11) 0.0018(10)
C21B 0.0213(12) 0.0254(12) 0.0271(13) -0.0082(10) -0.0012(10) 0.0041(10)
C22B 0.0215(12) 0.0221(12) 0.0174(11) -0.0073(9) 0.0061(9) -0.0014(9)
C23B 0.0297(13) 0.0312(13) 0.0238(13) -0.0057(10) 0.0029(10) -0.0011(10)
C24B 0.0396(15) 0.0305(14) 0.0268(14) 0.0002(11) 0.0080(11) 0.0052(12)
C25B 0.0559(18) 0.0254(14) 0.0289(14) -0.0071(11) 0.0174(13) -0.0093(12)
C26B 0.0455(16) 0.0448(16) 0.0323(15) -0.0160(13) 0.0100(12) -0.0227(13)
C27B 0.0328(14) 0.0358(14) 0.0226(13) -0.0099(11) 0.0029(10) -0.0070(11)
C28B 0.0186(11) 0.0211(12) 0.0214(12) -0.0004(9) 0.0054(9) -0.0025(9)
C29B 0.0227(13) 0.0413(15) 0.0252(13) -0.0008(11) 0.0016(10) 0.0001(11)
C30B 0.0246(14) 0.0462(17) 0.0419(17) 0.0139(13) 0.0060(12) 0.0085(12)
C31B 0.0420(16) 0.0315(15) 0.0475(18) 0.0003(13) 0.0177(13) 0.0108(12)
C32B 0.0479(17) 0.0372(16) 0.0419(16) -0.0176(13) 0.0056(13) 0.0048(13)
C33B 0.0312(14) 0.0326(14) 0.0337(14) -0.0118(11) -0.0008(11) 0.0037(11)
C34B 0.0199(12) 0.0229(12) 0.0205(12) 0.0000(9) 0.0001(9) 0.0006(9)
C35B 0.0301(14) 0.0406(15) 0.0278(13) -0.0088(11) -0.0051(11) 0.0071(11)
C36B 0.0280(14) 0.0537(17) 0.0327(15) -0.0035(13) -0.0095(11) 0.0076(12)
C37B 0.0270(14) 0.0358(15) 0.0424(16) 0.0013(12) -0.0027(12) 0.0116(11)
C38B 0.0301(14) 0.0242(13) 0.0514(17) -0.0088(12) -0.0012(12) 0.0037(11)
C39B 0.0226(13) 0.0264(13) 0.0406(15) -0.0044(11) -0.0039(11) -0.0030(10)
C40B 0.0184(11) 0.0259(12) 0.0193(12) 0.0006(9) -0.0011(9) 0.0019(9)
C41B 0.0331(14) 0.0345(14) 0.0236(13) -0.0016(11) -0.0015(10) -0.0031(11)
C42B 0.0430(16) 0.0494(17) 0.0205(13) -0.0055(12) -0.0029(11) 0.0040(13)
C43B 0.0353(15) 0.0532(18) 0.0244(14) 0.0063(13) 0.0040(11) -0.0005(13)
C44B 0.0495(18) 0.0578(19) 0.0379(17) 0.0010(14) 0.0071(13) -0.0252(15)
C45B 0.0476(17) 0.0485(17) 0.0272(14) -0.0065(12) 0.0039(12) -0.0120(13)
C46B 0.0417(15) 0.0349(14) 0.0153(12) -0.0044(10) -0.0011(10) 0.0017(11)
C47B 0.0321(14) 0.0353(14) 0.0238(13) -0.0088(11) -0.0109(10) -0.0058(11)
C48B 0.0332(15) 0.0492(16) 0.0254(14) -0.0078(12) -0.0100(11) -0.0061(12)
C49B 0.0266(14) 0.0557(18) 0.0342(15) -0.0127(13) -0.0088(11) -0.0032(12)
C50B 0.0373(16) 0.0576(18) 0.0273(14) -0.0102(13) -0.0002(12) -0.0182(13)
C51B 0.0451(16) 0.0365(15) 0.0292(14) -0.0036(11) -0.0122(12) -0.0091(12)
C52B 0.0367(15) 0.0372(15) 0.0269(13) -0.0085(11) -0.0103(11) -0.0034(11)
C53B 0.0299(13) 0.0376(14) 0.0271(13) -0.0113(11) -0.0002(10) -0.0044(11)
C54B 0.064(2) 0.0543(19) 0.0291(15) -0.0112(14) 0.0027(13) -0.0171(15)
C55B 0.074(2) 0.0481(19) 0.0481(19) -0.0254(16) 0.0083(16) -0.0163(16)
C56B 0.0507(18) 0.0380(16) 0.0543(19) -0.0126(15) -0.0010(14) -0.0028(13)
C57B 0.0405(16) 0.0401(16) 0.0453(17) -0.0089(13) -0.0115(13) 0.0009(12)
C58B 0.0283(13) 0.0396(15) 0.0310(14) -0.0105(12) -0.0083(11) 0.0016(11)
C59B 0.0274(13) 0.0413(15) 0.0199(12) -0.0001(11) -0.0019(10) -0.0028(11)
C60B 0.0477(18) 0.0442(17) 0.0491(18) 0.0013(14) -0.0220(14) -0.0090(14)
C61B 0.0354(17) 0.067(2) 0.060(2) 0.0175(17) -0.0262(15) -0.0200(15)
C62B 0.0247(15) 0.088(3) 0.0403(17) 0.0122(17) -0.0003(13) 0.0024(16)
C63B 0.0331(16) 0.094(3) 0.0456(18) -0.0233(17) -0.0072(14) 0.0213(16)
C64B 0.0297(15) 0.066(2) 0.0409(16) -0.0205(15) -0.0080(12) 0.0043(13)
C65B 0.0469(18) 0.093(3) 0.0347(17) -0.0268(18) -0.0063(14) -0.0107(17)
C66B 0.0586(19) 0.0495(18) 0.0370(17) -0.0002(14) -0.0081(14) -0.0125(15)
C67B 0.0500(18) 0.0436(17) 0.0418(17) -0.0112(14) -0.0066(13) 0.0028(13)
C68B 0.0350(15) 0.0551(19) 0.0337(15) 0.0016(14) -0.0029(12) -0.0082(13)
C69B 0.0490(19) 0.0373(17) 0.075(2) -0.0020(16) -0.0227(17) -0.0030(14)
C70B 0.058(2) 0.063(2) 0.070(2) -0.037(2) -0.0175(18) 0.0051(17)

loop_
_atom_type_symbol
_atom_type_description
_atom_type_scat_dispersion_real
_atom_type_scat_dispersion_imag
_atom_type_scat_source
C C 0.0033 0.0016 'International Tables Vol C Tables 4.2.6.8 and 6.1.1.4'
H H 0.0000 0.0000 'International Tables Vol C Tables 4.2.6.8 and 6.1.1.4'
B B 0.0013 0.0007 'International Tables Vol C Tables 4.2.6.8 and 6.1.1.4'
O O 0.0106 0.0060 'International Tables Vol C Tables 4.2.6.8 and 6.1.1.4'
P P 0.1023 0.0942 'International Tables Vol C Tables 4.2.6.8 and 6.1.1.4'
Co Co 0.3494 0.9721 'International Tables Vol C Tables 4.2.6.8 and 6.1.1.4'

loop_
_geom_angle_atom_site_label_1
_geom_angle_atom_site_label_2
_geom_angle_atom_site_label_3
_geom_angle
_geom_angle_publ_flag
O1A Co1A P1A 126.83(5) y
O1A Co1A P2A 102.99(5) y
P1A Co1A P2A 92.56(2) y
O1A Co1A P3A 133.18(5) y
P1A Co1A P3A 95.67(2) y
P2A Co1A P3A 92.40(2) y
C7A P1A C16A 106.87(10) ?
C7A P1A C10A 106.96(10) ?
C16A P1A C10A 102.40(10) ?
C7A P1A Co1A 106.12(7) ?
C16A P1A Co1A 107.57(7) ?
C10A P1A Co1A 125.70(7) ?
C8A P2A C28A 107.67(10) ?
C8A P2A C22A 107.69(10) ?
C28A P2A C22A 101.59(9) ?
C8A P2A Co1A 107.57(7) ?
C28A P2A Co1A 108.99(7) ?
C22A P2A Co1A 122.50(7) ?
C9A P3A C34A 108.39(10) ?
C9A P3A C40A 106.53(10) ?
C34A P3A C40A 100.51(9) ?
C9A P3A Co1A 107.27(7) ?
C34A P3A Co1A 116.27(7) ?
C40A P3A Co1A 117.22(7) ?
C46A O1A Co1A 138.00(13) y
C1A B1A C7A 110.68(17) ?
C1A B1A C8A 102.52(17) ?
C7A B1A C8A 112.47(17) ?
C1A B1A C9A 109.19(17) ?
C7A B1A C9A 110.68(17) ?
C8A B1A C9A 111.00(17) ?
C6A C1A C2A 113.7(2) ?
C6A C1A B1A 126.7(2) ?
C2A C1A B1A 119.09(19) ?
C3A C2A C1A 123.8(2) ?
C3A C2A H2A 118.1 ?
C1A C2A H2A 118.1 ?
C4A C3A C2A 120.1(3) ?
C4A C3A H3A 119.9 ?
C2A C3A H3A 119.9 ?
C3A C4A C5A 118.9(3) ?
C3A C4A H4A 120.5 ?
C5A C4A H4A 120.5 ?
C4A C5A C6A 120.3(3) ?
C4A C5A H5A 119.8 ?
C6A C5A H5A 119.8 ?
C1A C6A C5A 123.1(2) ?
C1A C6A H6A 118.5 ?
C5A C6A H6A 118.5 ?
B1A C7A P1A 116.67(14) ?
B1A C7A H7A1 108.1 ?
P1A C7A H7A1 108.1 ?
B1A C7A H7A2 108.1 ?
P1A C7A H7A2 108.1 ?
H7A1 C7A H7A2 107.3 ?
B1A C8A P2A 117.21(14) ?
B1A C8A H8A1 108.0 ?
P2A C8A H8A1 108.0 ?
B1A C8A H8A2 108.0 ?
P2A C8A H8A2 108.0 ?
H8A1 C8A H8A2 107.2 ?
B1A C9A P3A 116.71(14) ?
B1A C9A H9A1 108.1 ?
P3A C9A H9A1 108.1 ?
B1A C9A H9A2 108.1 ?
P3A C9A H9A2 108.1 ?
H9A1 C9A H9A2 107.3 ?
C11A C10A C15A 118.3(2) ?
C11A C10A P1A 121.19(17) ?
C15A C10A P1A 120.51(17) ?
C12A C11A C10A 120.6(2) ?
C12A C11A H11A 119.7 ?
C10A C11A H11A 119.7 ?
C13A C12A C11A 119.9(2) ?
C13A C12A H12A 120.0 ?
C11A C12A H12A 120.0 ?
C14A C13A C12A 119.8(2) ?
C14A C13A H13A 120.1 ?
C12A C13A H13A 120.1 ?
C13A C14A C15A 120.4(2) ?
C13A C14A H14A 119.8 ?
C15A C14A H14A 119.8 ?
C14A C15A C10A 120.9(2) ?
C14A C15A H15A 119.6 ?
C10A C15A H15A 119.6 ?
C17A C16A C21A 118.5(2) ?
C17A C16A P1A 124.20(17) ?
C21A C16A P1A 117.27(16) ?
C18A C17A C16A 120.5(2) ?
C18A C17A H17A 119.7 ?
C16A C17A H17A 119.7 ?
C17A C18A C19A 119.9(2) ?
C17A C18A H18A 120.1 ?
C19A C18A H18A 120.1 ?
C20A C19A C18A 120.4(2) ?
C20A C19A H19A 119.8 ?
C18A C19A H19A 119.8 ?
C19A C20A C21A 119.7(2) ?
C19A C20A H20A 120.2 ?
C21A C20A H20A 120.2 ?
C20A C21A C16A 120.9(2) ?
C20A C21A H21A 119.5 ?
C16A C21A H21A 119.5 ?
C27A C22A C23A 118.8(2) ?
C27A C22A P2A 119.22(17) ?
C23A C22A P2A 121.98(16) ?
C24A C23A C22A 120.4(2) ?
C24A C23A H23A 119.8 ?
C22A C23A H23A 119.8 ?
C25A C24A C23A 120.1(2) ?
C25A C24A H24A 120.0 ?
C23A C24A H24A 120.0 ?
C24A C25A C26A 120.2(2) ?
C24A C25A H25A 119.9 ?
C26A C25A H25A 119.9 ?
C25A C26A C27A 120.2(2) ?
C25A C26A H26A 119.9 ?
C27A C26A H26A 119.9 ?
C26A C27A C22A 120.3(2) ?
C26A C27A H27A 119.9 ?
C22A C27A H27A 119.9 ?
C33A C28A C29A 118.6(2) ?
C33A C28A P2A 125.30(17) ?
C29A C28A P2A 116.13(18) ?
C28A C29A C30A 121.2(3) ?
C28A C29A H29A 119.4 ?
C30A C29A H29A 119.4 ?
C31A C30A C29A 119.3(3) ?
C31A C30A H30A 120.4 ?
C29A C30A H30A 120.4 ?
C32A C31A C30A 120.5(3) ?
C32A C31A H31A 119.8 ?
C30A C31A H31A 119.8 ?
C31A C32A C33A 119.8(3) ?
C31A C32A H32A 120.1 ?
C33A C32A H32A 120.1 ?
C28A C33A C32A 120.7(2) ?
C28A C33A H33A 119.7 ?
C32A C33A H33A 119.7 ?
C39A C34A C35A 118.2(2) ?
C39A C34A P3A 123.85(17) ?
C35A C34A P3A 117.92(16) ?
C36A C35A C34A 121.1(2) ?
C36A C35A H35A 119.5 ?
C34A C35A H35A 119.5 ?
C37A C36A C35A 119.9(2) ?
C37A C36A H36A 120.0 ?
C35A C36A H36A 120.0 ?
C38A C37A C36A 119.5(2) ?
C38A C37A H37A 120.2 ?
C36A C37A H37A 120.2 ?
C37A C38A C39A 120.6(2) ?
C37A C38A H38A 119.7 ?
C39A C38A H38A 119.7 ?
C38A C39A C34A 120.6(2) ?
C38A C39A H39A 119.7 ?
C34A C39A H39A 119.7 ?
C41A C40A C45A 118.1(2) ?
C41A C40A P3A 119.76(17) ?
C45A C40A P3A 122.00(17) ?
C40A C41A C42A 120.9(2) ?
C40A C41A H41A 119.6 ?
C42A C41A H41A 119.6 ?
C43A C42A C41A 120.2(2) ?
C43A C42A H42A 119.9 ?
C41A C42A H42A 119.9 ?
C44A C43A C42A 119.6(2) ?
C44A C43A H43A 120.2 ?
C42A C43A H43A 120.2 ?
C43A C44A C45A 120.0(2) ?
C43A C44A H44A 120.0 ?
C45A C44A H44A 120.0 ?
C44A C45A C40A 121.2(2) ?
C44A C45A H45A 119.4 ?
C40A C45A H45A 119.4 ?
O1A C46A C47A 109.38(17) ?
O1A C46A C53A 108.88(17) ?
C47A C46A C53A 109.38(18) ?
O1A C46A C59A 108.08(17) ?
C47A C46A C59A 111.80(17) ?
C53A C46A C59A 109.28(17) ?
C52A C47A C48A 117.9(2) ?
C52A C47A C46A 123.7(2) ?
C48A C47A C46A 118.3(2) ?
C49A C48A C47A 121.6(2) ?
C49A C48A H48A 119.2 ?
C47A C48A H48A 119.2 ?
C48A C49A C50A 119.7(2) ?
C48A C49A H49A 120.1 ?
C50A C49A H49A 120.1 ?
C51A C50A C49A 119.6(2) ?
C51A C50A H50A 120.2 ?
C49A C50A H50A 120.2 ?
C50A C51A C52A 120.1(2) ?
C50A C51A H51A 119.9 ?
C52A C51A H51A 119.9 ?
C47A C52A C51A 121.0(2) ?
C47A C52A H52A 119.5 ?
C51A C52A H52A 119.5 ?
C58A C53A C54A 117.6(2) ?
C58A C53A C46A 120.5(2) ?
C54A C53A C46A 121.9(2) ?
C55A C54A C53A 121.5(2) ?
C55A C54A H54A 119.2 ?
C53A C54A H54A 119.2 ?
C56A C55A C54A 119.7(2) ?
C56A C55A H55A 120.1 ?
C54A C55A H55A 120.1 ?
C57A C56A C55A 119.6(2) ?
C57A C56A H56A 120.2 ?
C55A C56A H56A 120.2 ?
C56A C57A C58A 120.2(2) ?
C56A C57A H57A 119.9 ?
C58A C57A H57A 119.9 ?
C53A C58A C57A 121.3(2) ?
C53A C58A H58A 119.3 ?
C57A C58A H58A 119.3 ?
C64A C59A C60A 117.5(2) ?
C64A C59A C46A 119.2(2) ?
C60A C59A C46A 123.3(2) ?
C59A C60A C61A 120.6(3) ?
C59A C60A H60A 119.7 ?
C61A C60A H60A 119.7 ?
C62A C61A C60A 120.6(2) ?
C62A C61A H61A 119.7 ?
C60A C61A H61A 119.7 ?
C61A C62A C63A 119.7(3) ?
C61A C62A H62A 120.1 ?
C63A C62A H62A 120.1 ?
C62A C63A C64A 119.7(3) ?
C62A C63A H63A 120.1 ?
C64A C63A H63A 120.1 ?
C59A C64A C63A 121.9(2) ?
C59A C64A H64A 119.1 ?
C63A C64A H64A 119.1 ?
C66A C65A C70A 119.2(3) ?
C66A C65A H65A 120.4 ?
C70A C65A H65A 120.4 ?
C65A C66A C67A 120.9(3) ?
C65A C66A H66A 119.6 ?
C67A C66A H66A 119.6 ?
C68A C67A C66A 120.2(3) ?
C68A C67A H67A 119.9 ?
C66A C67A H67A 119.9 ?
C67A C68A C69A 119.1(3) ?
C67A C68A H68A 120.5 ?
C69A C68A H68A 120.5 ?
C68A C69A C70A 120.1(3) ?
C68A C69A H69A 119.9 ?
C70A C69A H69A 119.9 ?
C65A C70A C69A 120.5(3) ?
C65A C70A H70A 119.7 ?
C69A C70A H70A 119.7 ?
O1B Co1B P1B 123.45(5) y
O1B Co1B P3B 135.85(5) y
P1B Co1B P3B 95.20(2) y
O1B Co1B P2B 105.19(5) y
P1B Co1B P2B 92.88(2) y
P3B Co1B P2B 91.92(2) y
C7B P1B C16B 107.31(10) ?
C7B P1B C10B 106.17(9) ?
C16B P1B C10B 102.78(9) ?
C7B P1B Co1B 106.36(7) ?
C16B P1B Co1B 107.38(7) ?
C10B P1B Co1B 125.74(7) ?
C8B P2B C22B 107.97(10) ?
C8B P2B C28B 106.55(10) ?
C22B P2B C28B 101.57(9) ?
C8B P2B Co1B 107.99(7) ?
C22B P2B Co1B 118.13(7) ?
C28B P2B Co1B 113.92(7) ?
C9B P3B C34B 108.52(10) ?
C9B P3B C40B 107.29(10) ?
C34B P3B C40B 100.95(9) ?
C9B P3B Co1B 106.82(7) ?
C34B P3B Co1B 115.46(7) ?
C40B P3B Co1B 117.31(7) ?
C46B O1B Co1B 139.05(14) y
C1B B1B C7B 110.25(17) ?
C1B B1B C8B 104.40(16) ?
C7B B1B C8B 111.60(17) ?
C1B B1B C9B 108.74(16) ?
C7B B1B C9B 111.12(17) ?
C8B B1B C9B 110.50(17) ?
C6B C1B C2B 114.58(19) ?
C6B C1B B1B 125.07(18) ?
C2B C1B B1B 120.20(19) ?
C3B C2B C1B 123.3(2) ?
C3B C2B H2B 118.3 ?
C1B C2B H2B 118.3 ?
C4B C3B C2B 119.6(2) ?
C4B C3B H3B 120.2 ?
C2B C3B H3B 120.2 ?
C5B C4B C3B 119.1(2) ?
C5B C4B H4B 120.5 ?
C3B C4B H4B 120.5 ?
C4B C5B C6B 120.5(2) ?
C4B C5B H5B 119.7 ?
C6B C5B H5B 119.7 ?
C5B C6B C1B 122.9(2) ?
C5B C6B H6B 118.5 ?
C1B C6B H6B 118.5 ?
B1B C7B P1B 117.64(14) ?
B1B C7B H7B1 107.9 ?
P1B C7B H7B1 107.9 ?
B1B C7B H7B2 107.9 ?
P1B C7B H7B2 107.9 ?
H7B1 C7B H7B2 107.2 ?
B1B C8B P2B 115.71(14) ?
B1B C8B H8B1 108.4 ?
P2B C8B H8B1 108.4 ?
B1B C8B H8B2 108.4 ?
P2B C8B H8B2 108.4 ?
H8B1 C8B H8B2 107.4 ?
B1B C9B P3B 116.79(14) ?
B1B C9B H9B1 108.1 ?
P3B C9B H9B1 108.1 ?
B1B C9B H9B2 108.1 ?
P3B C9B H9B2 108.1 ?
H9B1 C9B H9B2 107.3 ?
C11B C10B C15B 118.4(2) ?
C11B C10B P1B 120.45(16) ?
C15B C10B P1B 121.13(17) ?
C10B C11B C12B 120.4(2) ?
C10B C11B H11B 119.8 ?
C12B C11B H11B 119.8 ?
C13B C12B C11B 120.0(2) ?
C13B C12B H12B 120.0 ?
C11B C12B H12B 120.0 ?
C14B C13B C12B 120.0(2) ?
C14B C13B H13B 120.0 ?
C12B C13B H13B 120.0 ?
C13B C14B C15B 120.3(2) ?
C13B C14B H14B 119.8 ?
C15B C14B H14B 119.8 ?
C14B C15B C10B 120.9(2) ?
C14B C15B H15B 119.5 ?
C10B C15B H15B 119.5 ?
C17B C16B C21B 118.7(2) ?
C17B C16B P1B 124.45(17) ?
C21B C16B P1B 116.84(16) ?
C18B C17B C16B 120.4(2) ?
C18B C17B H17B 119.8 ?
C16B C17B H17B 119.8 ?
C19B C18B C17B 119.9(2) ?
C19B C18B H18B 120.1 ?
C17B C18B H18B 120.1 ?
C20B C19B C18B 120.4(2) ?
C20B C19B H19B 119.8 ?
C18B C19B H19B 119.8 ?
C19B C20B C21B 119.8(2) ?
C19B C20B H20B 120.1 ?
C21B C20B H20B 120.1 ?
C20B C21B C16B 120.8(2) ?
C20B C21B H21B 119.6 ?
C16B C21B H21B 119.6 ?
C27B C22B C23B 119.4(2) ?
C27B C22B P2B 118.25(17) ?
C23B C22B P2B 122.37(17) ?
C24B C23B C22B 120.2(2) ?
C24B C23B H23B 119.9 ?
C22B C23B H23B 119.9 ?
C25B C24B C23B 119.6(2) ?
C25B C24B H24B 120.2 ?
C23B C24B H24B 120.2 ?
C24B C25B C26B 120.8(2) ?
C24B C25B H25B 119.6 ?
C26B C25B H25B 119.6 ?
C25B C26B C27B 119.7(2) ?
C25B C26B H26B 120.1 ?
C27B C26B H26B 120.1 ?
C22B C27B C26B 120.3(2) ?
C22B C27B H27B 119.8 ?
C26B C27B H27B 119.8 ?
C29B C28B C33B 118.2(2) ?
C29B C28B P2B 118.70(17) ?
C33B C28B P2B 123.08(17) ?
C28B C29B C30B 121.0(2) ?
C28B C29B H29B 119.5 ?
C30B C29B H29B 119.5 ?
C31B C30B C29B 119.6(2) ?
C31B C30B H30B 120.2 ?
C29B C30B H30B 120.2 ?
C32B C31B C30B 120.1(2) ?
C32B C31B H31B 119.9 ?
C30B C31B H31B 119.9 ?
C31B C32B C33B 120.4(2) ?
C31B C32B H32B 119.8 ?
C33B C32B H32B 119.8 ?
C32B C33B C28B 120.8(2) ?
C32B C33B H33B 119.6 ?
C28B C33B H33B 119.6 ?
C39B C34B C35B 118.3(2) ?
C39B C34B P3B 124.05(17) ?
C35B C34B P3B 117.55(17) ?
C36B C35B C34B 120.7(2) ?
C36B C35B H35B 119.6 ?
C34B C35B H35B 119.6 ?
C37B C36B C35B 119.9(2) ?
C37B C36B H36B 120.0 ?
C35B C36B H36B 120.0 ?
C38B C37B C36B 119.6(2) ?
C38B C37B H37B 120.2 ?
C36B C37B H37B 120.2 ?
C37B C38B C39B 120.5(2) ?
C37B C38B H38B 119.7 ?
C39B C38B H38B 119.7 ?
C34B C39B C38B 120.8(2) ?
C34B C39B H39B 119.6 ?
C38B C39B H39B 119.6 ?
C41B C40B C45B 118.5(2) ?
C41B C40B P3B 118.77(17) ?
C45B C40B P3B 122.50(17) ?
C40B C41B C42B 121.0(2) ?
C40B C41B H41B 119.5 ?
C42B C41B H41B 119.5 ?
C43B C42B C41B 119.8(2) ?
C43B C42B H42B 120.1 ?
C41B C42B H42B 120.1 ?
C42B C43B C44B 119.9(2) ?
C42B C43B H43B 120.0 ?
C44B C43B H43B 120.0 ?
C43B C44B C45B 120.2(3) ?
C43B C44B H44B 119.9 ?
C45B C44B H44B 119.9 ?
C40B C45B C44B 120.5(2) ?
C40B C45B H45B 119.7 ?
C44B C45B H45B 119.7 ?
O1B C46B C47B 110.52(19) ?
O1B C46B C59B 108.42(18) ?
C47B C46B C59B 110.85(18) ?
O1B C46B C53B 109.69(18) ?
C47B C46B C53B 109.49(18) ?
C59B C46B C53B 107.81(19) ?
C52B C47B C48B 117.7(2) ?
C52B C47B C46B 124.2(2) ?
C48B C47B C46B 118.1(2) ?
C49B C48B C47B 121.7(2) ?
C49B C48B H48B 119.1 ?
C47B C48B H48B 119.1 ?
C48B C49B C50B 119.8(2) ?
C48B C49B H49B 120.1 ?
C50B C49B H49B 120.1 ?
C51B C50B C49B 119.5(2) ?
C51B C50B H50B 120.3 ?
C49B C50B H50B 120.3 ?
C50B C51B C52B 120.0(2) ?
C50B C51B H51B 120.0 ?
C52B C51B H51B 120.0 ?
C47B C52B C51B 121.3(2) ?
C47B C52B H52B 119.3 ?
C51B C52B H52B 119.3 ?
C58B C53B C54B 116.8(2) ?
C58B C53B C46B 120.7(2) ?
C54B C53B C46B 122.4(2) ?
C55B C54B C53B 120.8(3) ?
C55B C54B H54B 119.6 ?
C53B C54B H54B 119.6 ?
C56B C55B C54B 121.1(3) ?
C56B C55B H55B 119.5 ?
C54B C55B H55B 119.5 ?
C55B C56B C57B 118.8(3) ?
C55B C56B H56B 120.6 ?
C57B C56B H56B 120.6 ?
C56B C57B C58B 120.5(3) ?
C56B C57B H57B 119.8 ?
C58B C57B H57B 119.8 ?
C53B C58B C57B 122.0(2) ?
C53B C58B H58B 119.0 ?
C57B C58B H58B 119.0 ?
C64B C59B C60B 117.1(2) ?
C64B C59B C46B 119.6(2) ?
C60B C59B C46B 123.3(2) ?
C61B C60B C59B 120.4(3) ?
C61B C60B H60B 119.8 ?
C59B C60B H60B 119.8 ?
C62B C61B C60B 121.2(3) ?
C62B C61B H61B 119.4 ?
C60B C61B H61B 119.4 ?
C61B C62B C63B 119.2(3) ?
C61B C62B H62B 120.4 ?
C63B C62B H62B 120.4 ?
C62B C63B C64B 120.2(3) ?
C62B C63B H63B 119.9 ?
C64B C63B H63B 119.9 ?
C59B C64B C63B 121.9(3) ?
C59B C64B H64B 119.1 ?
C63B C64B H64B 119.1 ?
C70B C65B C66B 120.2(3) ?
C70B C65B H65B 119.9 ?
C66B C65B H65B 119.9 ?
C65B C66B C67B 119.6(3) ?
C65B C66B H66B 120.2 ?
C67B C66B H66B 120.2 ?
C68B C67B C66B 120.2(3) ?
C68B C67B H67B 119.9 ?
C66B C67B H67B 119.9 ?
C67B C68B C69B 119.3(3) ?
C67B C68B H68B 120.4 ?
C69B C68B H68B 120.4 ?
C70B C69B C68B 120.7(3) ?
C70B C69B H69B 119.7 ?
C68B C69B H69B 119.7 ?
C65B C70B C69B 120.1(3) ?
C65B C70B H70B 119.9 ?
C69B C70B H70B 119.9 ?

loop_
_geom_bond_atom_site_label_1
_geom_bond_atom_site_label_2
_geom_bond_distance
_geom_bond_publ_flag
Co1A O1A 1.8390(14) y
Co1A P1A 2.3494(6) y
Co1A P2A 2.3608(6) y
Co1A P3A 2.3874(6) y
P1A C7A 1.820(2) ?
P1A C16A 1.822(2) ?
P1A C10A 1.829(2) ?
P2A C8A 1.799(2) ?
P2A C28A 1.827(2) ?
P2A C22A 1.828(2) ?
P3A C9A 1.824(2) ?
P3A C34A 1.833(2) ?
P3A C40A 1.834(2) ?
O1A C46A 1.398(2) y
B1A C1A 1.642(3) ?
B1A C7A 1.662(3) ?
B1A C8A 1.668(3) ?
B1A C9A 1.671(3) ?
C1A C6A 1.381(3) ?
C1A C2A 1.393(3) ?
C2A C3A 1.382(3) ?
C2A H2A 0.9500 ?
C3A C4A 1.353(4) ?
C3A H3A 0.9500 ?
C4A C5A 1.359(4) ?
C4A H4A 0.9500 ?
C5A C6A 1.396(3) ?
C5A H5A 0.9500 ?
C6A H6A 0.9500 ?
C7A H7A1 0.9900 ?
C7A H7A2 0.9900 ?
C8A H8A1 0.9900 ?
C8A H8A2 0.9900 ?
C9A H9A1 0.9900 ?
C9A H9A2 0.9900 ?
C10A C11A 1.393(3) ?
C10A C15A 1.399(3) ?
C11A C12A 1.391(3) ?
C11A H11A 0.9500 ?
C12A C13A 1.388(3) ?
C12A H12A 0.9500 ?
C13A C14A 1.376(3) ?
C13A H13A 0.9500 ?
C14A C15A 1.379(3) ?
C14A H14A 0.9500 ?
C15A H15A 0.9500 ?
C16A C17A 1.393(3) ?
C16A C21A 1.398(3) ?
C17A C18A 1.384(3) ?
C17A H17A 0.9500 ?
C18A C19A 1.385(4) ?
C18A H18A 0.9500 ?
C19A C20A 1.377(3) ?
C19A H19A 0.9500 ?
C20A C21A 1.381(3) ?
C20A H20A 0.9500 ?
C21A H21A 0.9500 ?
C22A C27A 1.385(3) ?
C22A C23A 1.392(3) ?
C23A C24A 1.387(3) ?
C23A H23A 0.9500 ?
C24A C25A 1.365(3) ?
C24A H24A 0.9500 ?
C25A C26A 1.378(3) ?
C25A H25A 0.9500 ?
C26A C27A 1.385(3) ?
C26A H26A 0.9500 ?
C27A H27A 0.9500 ?
C28A C33A 1.379(3) ?
C28A C29A 1.382(3) ?
C29A C30A 1.383(4) ?
C29A H29A 0.9500 ?
C30A C31A 1.379(4) ?
C30A H30A 0.9500 ?
C31A C32A 1.367(4) ?
C31A H31A 0.9500 ?
C32A C33A 1.390(3) ?
C32A H32A 0.9500 ?
C33A H33A 0.9500 ?
C34A C39A 1.389(3) ?
C34A C35A 1.390(3) ?
C35A C36A 1.388(3) ?
C35A H35A 0.9500 ?
C36A C37A 1.383(3) ?
C36A H36A 0.9500 ?
C37A C38A 1.375(3) ?
C37A H37A 0.9500 ?
C38A C39A 1.389(3) ?
C38A H38A 0.9500 ?
C39A H39A 0.9500 ?
C40A C41A 1.379(3) ?
C40A C45A 1.390(3) ?
C41A C42A 1.389(3) ?
C41A H41A 0.9500 ?
C42A C43A 1.380(3) ?
C42A H42A 0.9500 ?
C43A C44A 1.376(3) ?
C43A H43A 0.9500 ?
C44A C45A 1.382(3) ?
C44A H44A 0.9500 ?
C45A H45A 0.9500 ?
C46A C47A 1.539(3) ?
C46A C53A 1.547(3) ?
C46A C59A 1.550(3) ?
C47A C52A 1.386(3) ?
C47A C48A 1.392(3) ?
C48A C49A 1.375(3) ?
C48A H48A 0.9500 ?
C49A C50A 1.393(3) ?
C49A H49A 0.9500 ?
C50A C51A 1.377(3) ?
C50A H50A 0.9500 ?
C51A C52A 1.392(3) ?
C51A H51A 0.9500 ?
C52A H52A 0.9500 ?
C53A C58A 1.378(3) ?
C53A C54A 1.390(3) ?
C54A C55A 1.389(3) ?
C54A H54A 0.9500 ?
C55A C56A 1.381(3) ?
C55A H55A 0.9500 ?
C56A C57A 1.372(3) ?
C56A H56A 0.9500 ?
C57A C58A 1.394(3) ?
C57A H57A 0.9500 ?
C58A H58A 0.9500 ?
C59A C64A 1.380(3) ?
C59A C60A 1.389(3) ?
C60A C61A 1.396(3) ?
C60A H60A 0.9500 ?
C61A C62A 1.363(4) ?
C61A H61A 0.9500 ?
C62A C63A 1.373(4) ?
C62A H62A 0.9500 ?
C63A C64A 1.386(3) ?
C63A H63A 0.9500 ?
C64A H64A 0.9500 ?
C65A C66A 1.352(4) ?
C65A C70A 1.359(4) ?
C65A H65A 0.9500 ?
C66A C67A 1.378(4) ?
C66A H66A 0.9500 ?
C67A C68A 1.364(4) ?
C67A H67A 0.9500 ?
C68A C69A 1.364(4) ?
C68A H68A 0.9500 ?
C69A C70A 1.383(4) ?
C69A H69A 0.9500 ?
C70A H70A 0.9500 ?
Co1B O1B 1.8386(15) y
Co1B P1B 2.3392(6) y
Co1B P3B 2.3745(6) y
Co1B P2B 2.3774(6) y
P1B C7B 1.814(2) ?
P1B C16B 1.825(2) ?
P1B C10B 1.829(2) ?
P2B C8B 1.802(2) ?
P2B C22B 1.822(2) ?
P2B C28B 1.831(2) ?
P3B C9B 1.823(2) ?
P3B C34B 1.830(2) ?
P3B C40B 1.836(2) ?
O1B C46B 1.384(3) y
B1B C1B 1.642(3) ?
B1B C7B 1.657(3) ?
B1B C8B 1.668(3) ?
B1B C9B 1.686(3) ?
C1B C6B 1.395(3) ?
C1B C2B 1.397(3) ?
C2B C3B 1.387(3) ?
C2B H2B 0.9500 ?
C3B C4B 1.381(3) ?
C3B H3B 0.9500 ?
C4B C5B 1.367(3) ?
C4B H4B 0.9500 ?
C5B C6B 1.384(3) ?
C5B H5B 0.9500 ?
C6B H6B 0.9500 ?
C7B H7B1 0.9900 ?
C7B H7B2 0.9900 ?
C8B H8B1 0.9900 ?
C8B H8B2 0.9900 ?
C9B H9B1 0.9900 ?
C9B H9B2 0.9900 ?
C10B C11B 1.392(3) ?
C10B C15B 1.393(3) ?
C11B C12B 1.393(3) ?
C11B H11B 0.9500 ?
C12B C13B 1.384(3) ?
C12B H12B 0.9500 ?
C13B C14B 1.371(3) ?
C13B H13B 0.9500 ?
C14B C15B 1.382(3) ?
C14B H14B 0.9500 ?
C15B H15B 0.9500 ?
C16B C17B 1.389(3) ?
C16B C21B 1.395(3) ?
C17B C18B 1.388(3) ?
C17B H17B 0.9500 ?
C18B C19B 1.385(3) ?
C18B H18B 0.9500 ?
C19B C20B 1.371(3) ?
C19B H19B 0.9500 ?
C20B C21B 1.384(3) ?
C20B H20B 0.9500 ?
C21B H21B 0.9500 ?
C22B C27B 1.381(3) ?
C22B C23B 1.393(3) ?
C23B C24B 1.392(3) ?
C23B H23B 0.9500 ?
C24B C25B 1.372(3) ?
C24B H24B 0.9500 ?
C25B C26B 1.379(4) ?
C25B H25B 0.9500 ?
C26B C27B 1.388(3) ?
C26B H26B 0.9500 ?
C27B H27B 0.9500 ?
C28B C29B 1.383(3) ?
C28B C33B 1.389(3) ?
C29B C30B 1.393(3) ?
C29B H29B 0.9500 ?
C30B C31B 1.375(4) ?
C30B H30B 0.9500 ?
C31B C32B 1.369(4) ?
C31B H31B 0.9500 ?
C32B C33B 1.378(3) ?
C32B H32B 0.9500 ?
C33B H33B 0.9500 ?
C34B C39B 1.384(3) ?
C34B C35B 1.396(3) ?
C35B C36B 1.387(3) ?
C35B H35B 0.9500 ?
C36B C37B 1.386(3) ?
C36B H36B 0.9500 ?
C37B C38B 1.375(3) ?
C37B H37B 0.9500 ?
C38B C39B 1.385(3) ?
C38B H38B 0.9500 ?
C39B H39B 0.9500 ?
C40B C41B 1.380(3) ?
C40B C45B 1.388(3) ?
C41B C42B 1.391(3) ?
C41B H41B 0.9500 ?
C42B C43B 1.373(3) ?
C42B H42B 0.9500 ?
C43B C44B 1.378(4) ?
C43B H43B 0.9500 ?
C44B C45B 1.388(3) ?
C44B H44B 0.9500 ?
C45B H45B 0.9500 ?
C46B C47B 1.534(3) ?
C46B C59B 1.550(3) ?
C46B C53B 1.552(3) ?
C47B C52B 1.387(3) ?
C47B C48B 1.390(3) ?
C48B C49B 1.380(3) ?
C48B H48B 0.9500 ?
C49B C50B 1.392(3) ?
C49B H49B 0.9500 ?
C50B C51B 1.381(3) ?
C50B H50B 0.9500 ?
C51B C52B 1.393(3) ?
C51B H51B 0.9500 ?
C52B H52B 0.9500 ?
C53B C58B 1.385(3) ?
C53B C54B 1.401(3) ?
C54B C55B 1.396(4) ?
C54B H54B 0.9500 ?
C55B C56B 1.373(4) ?
C55B H55B 0.9500 ?
C56B C57B 1.373(3) ?
C56B H56B 0.9500 ?
C57B C58B 1.392(3) ?
C57B H57B 0.9500 ?
C58B H58B 0.9500 ?
C59B C64B 1.372(3) ?
C59B C60B 1.400(3) ?
C60B C61B 1.386(4) ?
C60B H60B 0.9500 ?
C61B C62B 1.359(4) ?
C61B H61B 0.9500 ?
C62B C63B 1.366(4) ?
C62B H62B 0.9500 ?
C63B C64B 1.390(3) ?
C63B H63B 0.9500 ?
C64B H64B 0.9500 ?
C65B C70B 1.354(4) ?
C65B C66B 1.375(4) ?
C65B H65B 0.9500 ?
C66B C67B 1.381(4) ?
C66B H66B 0.9500 ?
C67B C68B 1.366(3) ?
C67B H67B 0.9500 ?
C68B C69B 1.372(4) ?
C68B H68B 0.9500 ?
C69B C70B 1.367(4) ?
C69B H69B 0.9500 ?
C70B H70B 0.9500 ?
